data_9015337
loop_
_publ_author_name
'Yu, Z.'

_publ_section_title
;
 Two new minerals gupeiite and xifengite in cosmic dusts from Yanshan
;
_journal_name_full 'Acta Petrologica Mineralogica et Analytica'
_journal_page_first 231
_journal_page_last 238
_journal_volume 3
_journal_year 1984
_chemical_compound_source 'cosmic dust found in placers, Yanshan, China'
_chemical_formula_sum 'Fe2.97 Mn0.024 Ni0.027 Si'
_chemical_name_mineral Gupeite
_space_group_IT_number 225
_symmetry_space_group_name_Hall '-F 4 2 3'
_symmetry_space_group_name_H-M 'F m -3 m'
_cell_angle_alpha 90
_cell_angle_beta 90
_cell_angle_gamma 90
_cell_length_a 5.670
_cell_length_b 5.670
_cell_length_c 5.670
_cell_formula_units_Z 4
_cell_volume 182.284
_database_code_amcsd 0019594
_exptl_crystal_density_diffrn 7.173
_cod_original_sg_symbol_H-M 'F m 3 m'
_cod_original_formula_sum 'Fe2.97 Ni.027 Mn.024 Si'
_cod_database_code 9015337

loop_
_space_group_symop_operation_xyz
x,y,z
x,1/2+y,1/2+z
1/2+x,y,1/2+z
1/2+x,1/2+y,z
z,-x,y
z,1/2-x,1/2+y
1/2+z,-x,1/2+y
1/2+z,1/2-x,y
-y,z,-x
-y,1/2+z,1/2-x
1/2-y,z,1/2-x
1/2-y,1/2+z,-x
x,-y,z
x,1/2-y,1/2+z
1/2+x,-y,1/2+z
1/2+x,1/2-y,z
-z,x,-y
-z,1/2+x,1/2-y
1/2-z,x,1/2-y
1/2-z,1/2+x,-y
y,-z,x
y,1/2-z,1/2+x
1/2+y,-z,1/2+x
1/2+y,1/2-z,x
-x,y,-z
-x,1/2+y,1/2-z
1/2-x,y,1/2-z
1/2-x,1/2+y,-z
x,-z,-y
x,1/2-z,1/2-y
1/2+x,-z,1/2-y
1/2+x,1/2-z,-y
-z,y,x
-z,1/2+y,1/2+x
1/2-z,y,1/2+x
1/2-z,1/2+y,x
y,-x,-z
y,1/2-x,1/2-z
1/2+y,-x,1/2-z
1/2+y,1/2-x,-z
-x,z,y
-x,1/2+z,1/2+y
1/2-x,z,1/2+y
1/2-x,1/2+z,y
z,-y,-x
z,1/2-y,1/2-x
1/2+z,-y,1/2-x
1/2+z,1/2-y,-x
-y,x,z
-y,1/2+x,1/2+z
1/2-y,x,1/2+z
1/2-y,1/2+x,z
x,z,y
x,1/2+z,1/2+y
1/2+x,z,1/2+y
1/2+x,1/2+z,y
-z,-y,-x
-z,1/2-y,1/2-x
1/2-z,-y,1/2-x
1/2-z,1/2-y,-x
y,x,z
y,1/2+x,1/2+z
1/2+y,x,1/2+z
1/2+y,1/2+x,z
-x,-z,-y
-x,1/2-z,1/2-y
1/2-x,-z,1/2-y
1/2-x,1/2-z,-y
z,y,x
z,1/2+y,1/2+x
1/2+z,y,1/2+x
1/2+z,1/2+y,x
-y,-x,-z
-y,1/2-x,1/2-z
1/2-y,-x,1/2-z
1/2-y,1/2-x,-z
z,x,-y
z,1/2+x,1/2-y
1/2+z,x,1/2-y
1/2+z,1/2+x,-y
-y,-z,x
-y,1/2-z,1/2+x
1/2-y,-z,1/2+x
1/2-y,1/2-z,x
x,y,-z
x,1/2+y,1/2-z
1/2+x,y,1/2-z
1/2+x,1/2+y,-z
-z,-x,y
-z,1/2-x,1/2+y
1/2-z,-x,1/2+y
1/2-z,1/2-x,y
y,z,-x
y,1/2+z,1/2-x
1/2+y,z,1/2-x
1/2+y,1/2+z,-x
-x,-y,z
-x,1/2-y,1/2+z
1/2-x,-y,1/2+z
1/2-x,1/2-y,z
-z,x,y
-z,1/2+x,1/2+y
1/2-z,x,1/2+y
1/2-z,1/2+x,y
y,-z,-x
y,1/2-z,1/2-x
1/2+y,-z,1/2-x
1/2+y,1/2-z,-x
-x,y,z
-x,1/2+y,1/2+z
1/2-x,y,1/2+z
1/2-x,1/2+y,z
z,-x,-y
z,1/2-x,1/2-y
1/2+z,-x,1/2-y
1/2+z,1/2-x,-y
-y,z,x
-y,1/2+z,1/2+x
1/2-y,z,1/2+x
1/2-y,1/2+z,x
x,-y,-z
x,1/2-y,1/2-z
1/2+x,-y,1/2-z
1/2+x,1/2-y,-z
-x,z,-y
-x,1/2+z,1/2-y
1/2-x,z,1/2-y
1/2-x,1/2+z,-y
z,-y,x
z,1/2-y,1/2+x
1/2+z,-y,1/2+x
1/2+z,1/2-y,x
-y,x,-z
-y,1/2+x,1/2-z
1/2-y,x,1/2-z
1/2-y,1/2+x,-z
x,-z,y
x,1/2-z,1/2+y
1/2+x,-z,1/2+y
1/2+x,1/2-z,y
-z,y,-x
-z,1/2+y,1/2-x
1/2-z,y,1/2-x
1/2-z,1/2+y,-x
y,-x,z
y,1/2-x,1/2+z
1/2+y,-x,1/2+z
1/2+y,1/2-x,z
-x,-z,y
-x,1/2-z,1/2+y
1/2-x,-z,1/2+y
1/2-x,1/2-z,y
z,y,-x
z,1/2+y,1/2-x
1/2+z,y,1/2-x
1/2+z,1/2+y,-x
-y,-x,z
-y,1/2-x,1/2+z
1/2-y,-x,1/2+z
1/2-y,1/2-x,z
x,z,-y
x,1/2+z,1/2-y
1/2+x,z,1/2-y
1/2+x,1/2+z,-y
-z,-y,x
-z,1/2-y,1/2+x
1/2-z,-y,1/2+x
1/2-z,1/2-y,x
y,x,-z
y,1/2+x,1/2-z
1/2+y,x,1/2-z
1/2+y,1/2+x,-z
-z,-x,-y
-z,1/2-x,1/2-y
1/2-z,-x,1/2-y
1/2-z,1/2-x,-y
y,z,x
y,1/2+z,1/2+x
1/2+y,z,1/2+x
1/2+y,1/2+z,x
-x,-y,-z
-x,1/2-y,1/2-z
1/2-x,-y,1/2-z
1/2-x,1/2-y,-z
z,x,y
z,1/2+x,1/2+y
1/2+z,x,1/2+y
1/2+z,1/2+x,y
-y,-z,-x
-y,1/2-z,1/2-x
1/2-y,-z,1/2-x
1/2-y,1/2-z,-x

loop_
_atom_site_label
_atom_site_fract_x
_atom_site_fract_y
_atom_site_fract_z
_atom_site_occupancy
Fe1 0.50000 0.50000 0.50000 0.99000
Ni1 0.50000 0.50000 0.50000 0.00900
Mn1 0.50000 0.50000 0.50000 0.00800
Fe2 0.25000 0.25000 0.25000 0.99000
Ni2 0.25000 0.25000 0.25000 0.00900
Mn2 0.25000 0.25000 0.25000 0.00800
Si 0.00000 0.00000 0.00000 1.00000

loop_
_cod_related_entry_id
_cod_related_entry_database
_cod_related_entry_code
1 AMCSD 0019594
